data_7701008
loop_
_publ_author_name
'Puttock, Emma V.'
'Fradgley, Jack D.'
'Yufit, Dmitry S.'
'Williams, J. A. Gareth'

_publ_section_title
;
 A family of readily synthesised phosphorescent platinum(ii) complexes
 based on tridentate N^N^O-coordinating Schiff-base ligands.
;
_journal_issue 40
_journal_name_full 'Dalton transactions (Cambridge, England : 2003)'
_journal_page_first 15012
_journal_page_last 15028
_journal_paper_doi 10.1039/c9dt03156a
_journal_volume 48
_journal_year 2019
_chemical_formula_moiety 'C13 H10 Cl3 N3 O Pt, C3 H7 N O'
_chemical_formula_sum 'C16 H17 Cl3 N4 O2 Pt'
_chemical_formula_weight 598.78
_space_group_crystal_system triclinic
_space_group_IT_number 2
_space_group_name_Hall '-P 1'
_space_group_name_H-M_alt 'P -1'
_symmetry_space_group_name_Hall '-P 1'
_symmetry_space_group_name_H-M 'P -1'
_atom_sites_solution_hydrogens geom
_atom_sites_solution_primary direct
_atom_sites_solution_secondary difmap
_audit_creation_date 2015-12-13
_audit_creation_method
;
Olex2 1.2-beta
(compiled 2015.11.20 svn.r3248 for OlexSys, GUI svn.r5133)
;
_audit_update_record
;
2019-07-25 deposited with the CCDC.    2019-08-21 downloaded from the CCDC.
;
_cell_angle_alpha 108.748(2)
_cell_angle_beta 100.964(3)
_cell_angle_gamma 97.584(3)
_cell_formula_units_Z 2
_cell_length_a 8.5082(7)
_cell_length_b 8.8816(7)
_cell_length_c 13.2120(11)
_cell_measurement_reflns_used 9871
_cell_measurement_temperature 120.0
_cell_measurement_theta_max 31.61
_cell_measurement_theta_min 2.45
_cell_volume 907.91(13)
_computing_cell_refinement 'SAINT v8.34A (Bruker, 2013)'
_computing_data_collection 'APEX2 v.2013.4_1 (Bruker, 2013)'
_computing_data_reduction 'SAINT v8.34A (Bruker, 2013)'
_computing_molecular_graphics 'Olex2 (Dolomanov et al., 2009)'
_computing_publication_material 'Olex2 (Dolomanov et al., 2009)'
_computing_structure_refinement 'XL (Sheldrick, 2008)'
_computing_structure_solution
;
Superflip (Palatinus & Chapuis, 2007;Palatinus & van der Lee, 2008;
Palatinus et al., 2012)
;
_diffrn_ambient_temperature 120.0
_diffrn_detector 'Bruker PHOTON 100 CMOS'
_diffrn_detector_area_resol_mean 10.4
_diffrn_detector_type 'CMOS sensor'
_diffrn_measured_fraction_theta_full 0.999
_diffrn_measured_fraction_theta_max 0.999
_diffrn_measurement_device '3-circle diffractometer'
_diffrn_measurement_device_type 'Bruker D8 Venture'
_diffrn_measurement_method '\f and \w scans'
_diffrn_radiation_monochromator 'focusing mirrors'
_diffrn_radiation_probe x-ray
_diffrn_radiation_type MoK\a
_diffrn_radiation_wavelength 0.71073
_diffrn_reflns_av_R_equivalents 0.0418
_diffrn_reflns_av_unetI/netI 0.0460
_diffrn_reflns_limit_h_max 11
_diffrn_reflns_limit_h_min -11
_diffrn_reflns_limit_k_max 12
_diffrn_reflns_limit_k_min -12
_diffrn_reflns_limit_l_max 18
_diffrn_reflns_limit_l_min -18
_diffrn_reflns_number 18871
_diffrn_reflns_theta_full 30.00
_diffrn_reflns_theta_max 30.00
_diffrn_reflns_theta_min 2.48
_diffrn_source 'microfocus sealed X-ray tube'
_diffrn_source_type 'Incoatec I\mS microsource'
_diffrn_standards_number 0
_exptl_absorpt_coefficient_mu 8.189
_exptl_absorpt_correction_T_max 1.0000
_exptl_absorpt_correction_T_min 0.6118
_exptl_absorpt_correction_type multi-scan
_exptl_absorpt_process_details
;
SADABS-2014/4 (Bruker,2014/4) was used for absorption correction.
wR2(int) was 0.0975 before and 0.0545 after correction.
The Ratio of minimum to maximum transmission is 0.6118.
The \l/2 correction factor is Not present.
;
_exptl_crystal_colour 'clear light gold'
_exptl_crystal_colour_lustre clear
_exptl_crystal_colour_modifier light
_exptl_crystal_colour_primary yellow
_exptl_crystal_density_diffrn 2.190
_exptl_crystal_density_method 'not measured'
_exptl_crystal_description plank
_exptl_crystal_F_000 572
_exptl_crystal_size_max 0.19
_exptl_crystal_size_mid 0.04
_exptl_crystal_size_min 0.01
_refine_diff_density_max 1.732
_refine_diff_density_min -1.594
_refine_diff_density_rms 0.154
_refine_ls_extinction_method none
_refine_ls_goodness_of_fit_ref 1.044
_refine_ls_hydrogen_treatment constr
_refine_ls_matrix_type full
_refine_ls_number_parameters 238
_refine_ls_number_reflns 5283
_refine_ls_number_restraints 0
_refine_ls_restrained_S_all 1.044
_refine_ls_R_factor_all 0.0296
_refine_ls_R_factor_gt 0.0230
_refine_ls_shift/su_max 0.002
_refine_ls_shift/su_mean 0.000
_refine_ls_structure_factor_coef Fsqd
_refine_ls_weighting_details 'calc w=1/[\s^2^(Fo^2^)+(0.0070P)^2^+0.2000P] where P=(Fo^2^+2Fc^2^)/3'
_refine_ls_weighting_scheme calc
_refine_ls_wR_factor_gt 0.0457
_refine_ls_wR_factor_ref 0.0474
_reflns_number_gt 4729
_reflns_number_total 5283
_reflns_threshold_expression >2sigma(I)
_cod_data_source_file c9dt03156a2.cif
_cod_data_source_block PtL17Cl_15srv291
_cod_depositor_comments
;
The following automatic conversions were performed:

'_diffrn_radiation_probe' value 'X-ray' changed to 'x-ray' according
to
/home/data/users/saulius/crontab/automatic-downloads/rss-feeds/RSC/lib/dictionaries/cif_core.dic
dictionary named 'cif_core.dic' version 2.4.2 from 2011-04-26.

Automatic conversion script
Id: cif_fix_values 4973 2017-02-22 13:04:09Z antanas 

 Adding full bibliography for 7701001--7701009.cif.
;
_cod_database_code 7701008
_computing.bruker_data_scaling 'SADABS V2012/1 (Bruker AXS Inc.)'

_olex2_refinement_description
;
1. Fixed Uiso
 At 1.2 times of:
  All C(H) groups
 At 1.5 times of:
  All C(H,H,H) groups
2.a Aromatic/amide H refined with riding coordinates:
 C2(H2), C3(H3), C4(H4), C5(H5), C7(H7), C11(H11), C13(H13), C1S(H1S)
2.b Idealised Me refined as rotating group:
 C6(H6A,H6B,H6C), C2S(H2SA,H2SB,H2SC), C3S(H3SA,H3SB,H3SC)
;

loop_
_space_group_symop_id
_space_group_symop_operation_xyz
1 'x, y, z'
2 '-x, -y, -z'

loop_
_atom_site_label
_atom_site_type_symbol
_atom_site_fract_x
_atom_site_fract_y
_atom_site_fract_z
_atom_site_U_iso_or_equiv
_atom_site_adp_type
_atom_site_occupancy
_atom_site_calc_flag
_atom_site_refinement_flags_posn
Pt1 Pt 0.236083(12) 0.171636(12) 0.549734(8) 0.01289(4) Uani 1 d .
Cl1 Cl 0.23976(10) 0.44326(9) 0.58137(6) 0.02371(16) Uani 1 d .
Cl2 Cl -0.00257(9) 0.31546(9) 0.86160(6) 0.02073(15) Uani 1 d .
Cl3 Cl -0.09773(9) -0.30247(9) 0.84293(6) 0.02329(16) Uani 1 d .
O1 O 0.1368(2) 0.2011(2) 0.67734(15) 0.0154(4) Uani 1 d .
N1 N 0.2276(3) -0.0615(3) 0.51484(17) 0.0113(4) Uani 1 d .
N2 N 0.2858(3) -0.1327(3) 0.42328(18) 0.0145(5) Uani 1 d .
N3 N 0.3341(3) 0.1281(3) 0.42170(18) 0.0133(5) Uani 1 d .
C1 C 0.3437(3) -0.0292(3) 0.3742(2) 0.0142(5) Uani 1 d .
C2 C 0.4095(3) -0.0799(4) 0.2831(2) 0.0177(6) Uani 1 d .
H2 H 0.4159 -0.1881 0.2515 0.021 Uiso 1 calc R
C3 C 0.4649(3) 0.0343(4) 0.2409(2) 0.0185(6) Uani 1 d .
H3 H 0.5082 0.0030 0.1796 0.022 Uiso 1 calc R
C4 C 0.4564(4) 0.1957(4) 0.2893(2) 0.0207(6) Uani 1 d .
H4 H 0.4950 0.2732 0.2615 0.025 Uiso 1 calc R
C5 C 0.3906(4) 0.2389(4) 0.3784(2) 0.0183(6) Uani 1 d .
H5 H 0.3840 0.3469 0.4106 0.022 Uiso 1 calc R
C6 C 0.2662(4) -0.3091(3) 0.3801(2) 0.0191(6) Uani 1 d .
H6A H 0.3261 -0.3435 0.4350 0.029 Uiso 1 calc GR
H6B H 0.3074 -0.3409 0.3152 0.029 Uiso 1 calc GR
H6C H 0.1524 -0.3589 0.3617 0.029 Uiso 1 calc GR
C7 C 0.1688(3) -0.1470(3) 0.5677(2) 0.0144(5) Uani 1 d .
H7 H 0.1675 -0.2578 0.5423 0.017 Uiso 1 calc R
C8 C 0.1058(3) -0.0827(3) 0.6622(2) 0.0136(5) Uani 1 d .
C9 C 0.0925(3) 0.0814(3) 0.7105(2) 0.0139(5) Uani 1 d .
C10 C 0.0214(3) 0.1178(3) 0.8021(2) 0.0152(6) Uani 1 d .
C11 C -0.0335(3) 0.0034(4) 0.8440(2) 0.0162(6) Uani 1 d .
H11 H -0.0789 0.0321 0.9044 0.019 Uiso 1 calc R
C12 C -0.0197(3) -0.1560(3) 0.7940(2) 0.0163(6) Uani 1 d .
C13 C 0.0492(3) -0.1994(3) 0.7065(2) 0.0165(6) Uani 1 d .
H13 H 0.0592 -0.3066 0.6755 0.020 Uiso 1 calc R
O2 O 0.4000(3) 0.5518(3) 0.1460(2) 0.0345(6) Uani 1 d .
N4 N 0.5338(3) 0.3545(3) 0.0737(2) 0.0196(5) Uani 1 d .
C1S C 0.5251(4) 0.4993(4) 0.1423(2) 0.0246(7) Uani 1 d .
H1S H 0.6219 0.5653 0.1910 0.030 Uiso 1 calc R
C2S C 0.3900(4) 0.2472(4) -0.0056(3) 0.0269(7) Uani 1 d .
H2SA H 0.2964 0.2949 0.0038 0.040 Uiso 1 calc GR
H2SB H 0.3743 0.1450 0.0051 0.040 Uiso 1 calc GR
H2SC H 0.4032 0.2302 -0.0788 0.040 Uiso 1 calc GR
C3S C 0.6896(4) 0.3064(5) 0.0716(3) 0.0364(9) Uani 1 d .
H3SA H 0.7173 0.3044 0.0041 0.055 Uiso 1 calc GR
H3SB H 0.6821 0.2001 0.0762 0.055 Uiso 1 calc GR
H3SC H 0.7728 0.3827 0.1331 0.055 Uiso 1 calc GR

loop_
_atom_site_aniso_label
_atom_site_aniso_U_11
_atom_site_aniso_U_22
_atom_site_aniso_U_33
_atom_site_aniso_U_23
_atom_site_aniso_U_13
_atom_site_aniso_U_12
Pt1 0.01606(6) 0.01041(6) 0.01084(5) 0.00369(4) 0.00166(4) 0.00085(4)
Cl1 0.0374(4) 0.0133(3) 0.0218(4) 0.0069(3) 0.0096(3) 0.0048(3)
Cl2 0.0282(4) 0.0163(3) 0.0188(3) 0.0051(3) 0.0085(3) 0.0072(3)
Cl3 0.0292(4) 0.0221(4) 0.0263(4) 0.0150(3) 0.0135(3) 0.0054(3)
O1 0.0211(10) 0.0105(9) 0.0144(9) 0.0042(8) 0.0051(8) 0.0026(8)
N1 0.0111(11) 0.0127(11) 0.0087(10) 0.0027(9) 0.0017(8) 0.0018(9)
N2 0.0206(12) 0.0114(11) 0.0121(11) 0.0036(10) 0.0069(9) 0.0027(10)
N3 0.0133(11) 0.0136(11) 0.0117(11) 0.0052(9) 0.0000(9) 0.0008(9)
C1 0.0125(13) 0.0159(14) 0.0127(13) 0.0052(11) 0.0001(10) 0.0017(11)
C2 0.0177(14) 0.0172(14) 0.0174(14) 0.0058(12) 0.0035(11) 0.0034(12)
C3 0.0172(14) 0.0255(16) 0.0147(14) 0.0092(13) 0.0061(11) 0.0023(13)
C4 0.0202(15) 0.0228(16) 0.0198(15) 0.0117(13) 0.0042(12) -0.0023(13)
C5 0.0210(15) 0.0155(14) 0.0172(14) 0.0071(12) 0.0027(11) -0.0009(12)
C6 0.0295(16) 0.0099(13) 0.0183(14) 0.0045(12) 0.0083(12) 0.0028(12)
C7 0.0160(13) 0.0112(13) 0.0153(13) 0.0055(11) 0.0018(10) 0.0016(11)
C8 0.0130(13) 0.0140(13) 0.0130(13) 0.0053(11) 0.0015(10) 0.0018(11)
C9 0.0128(13) 0.0144(13) 0.0132(13) 0.0057(11) 0.0004(10) -0.0001(11)
C10 0.0155(13) 0.0132(13) 0.0141(13) 0.0030(11) 0.0005(10) 0.0028(11)
C11 0.0148(13) 0.0209(15) 0.0129(13) 0.0062(12) 0.0035(10) 0.0035(12)
C12 0.0173(14) 0.0159(14) 0.0170(14) 0.0094(12) 0.0034(11) 0.0005(12)
C13 0.0193(14) 0.0138(13) 0.0162(14) 0.0063(12) 0.0027(11) 0.0030(12)
O2 0.0459(16) 0.0260(13) 0.0339(14) 0.0072(11) 0.0197(12) 0.0095(12)
N4 0.0195(13) 0.0190(13) 0.0202(13) 0.0078(11) 0.0046(10) 0.0025(11)
C1S 0.0353(19) 0.0206(16) 0.0157(15) 0.0068(13) 0.0055(13) -0.0015(15)
C2S 0.0235(17) 0.0257(17) 0.0263(17) 0.0026(15) 0.0081(13) 0.0018(14)
C3S 0.0214(17) 0.038(2) 0.057(3) 0.024(2) 0.0089(16) 0.0102(16)

loop_
_atom_type_symbol
_atom_type_description
_atom_type_scat_dispersion_real
_atom_type_scat_dispersion_imag
_atom_type_scat_source
C C 0.0033 0.0016 'International Tables Vol C Tables 4.2.6.8 and 6.1.1.4'
H H 0.0000 0.0000 'International Tables Vol C Tables 4.2.6.8 and 6.1.1.4'
Cl Cl 0.1484 0.1585 'International Tables Vol C Tables 4.2.6.8 and 6.1.1.4'
N N 0.0061 0.0033 'International Tables Vol C Tables 4.2.6.8 and 6.1.1.4'
O O 0.0106 0.0060 'International Tables Vol C Tables 4.2.6.8 and 6.1.1.4'
Pt Pt -1.7033 8.3905 'International Tables Vol C Tables 4.2.6.8 and 6.1.1.4'

loop_
_geom_angle_atom_site_label_1
_geom_angle_atom_site_label_2
_geom_angle_atom_site_label_3
_geom_angle
O1 Pt1 Cl1 86.33(6)
N1 Pt1 Cl1 177.05(6)
N1 Pt1 O1 95.57(8)
N1 Pt1 N3 80.92(9)
N3 Pt1 Cl1 97.18(7)
N3 Pt1 O1 176.49(8)
C9 O1 Pt1 122.62(18)
N2 N1 Pt1 113.58(17)
C7 N1 Pt1 125.01(19)
C7 N1 N2 121.4(2)
N1 N2 C6 118.8(2)
C1 N2 N1 115.7(2)
C1 N2 C6 125.1(2)
C1 N3 Pt1 114.60(18)
C1 N3 C5 118.7(2)
C5 N3 Pt1 126.7(2)
N2 C1 C2 123.2(3)
N3 C1 N2 115.2(2)
N3 C1 C2 121.7(3)
C1 C2 H2 120.8
C3 C2 C1 118.3(3)
C3 C2 H2 120.8
C2 C3 H3 119.8
C2 C3 C4 120.4(3)
C4 C3 H3 119.8
C3 C4 H4 120.6
C5 C4 C3 118.9(3)
C5 C4 H4 120.6
N3 C5 H5 119.0
C4 C5 N3 121.9(3)
C4 C5 H5 119.0
N2 C6 H6A 109.5
N2 C6 H6B 109.5
N2 C6 H6C 109.5
H6A C6 H6B 109.5
H6A C6 H6C 109.5
H6B C6 H6C 109.5
N1 C7 H7 117.7
N1 C7 C8 124.6(3)
C8 C7 H7 117.7
C9 C8 C7 125.9(3)
C13 C8 C7 114.5(3)
C13 C8 C9 119.6(3)
O1 C9 C8 126.3(3)
O1 C9 C10 117.2(3)
C10 C9 C8 116.5(2)
C9 C10 Cl2 118.2(2)
C11 C10 Cl2 118.4(2)
C11 C10 C9 123.3(3)
C10 C11 H11 120.7
C10 C11 C12 118.5(3)
C12 C11 H11 120.7
C11 C12 Cl3 118.5(2)
C13 C12 Cl3 120.1(2)
C13 C12 C11 121.4(3)
C8 C13 H13 119.7
C12 C13 C8 120.7(3)
C12 C13 H13 119.7
C1S N4 C2S 120.7(3)
C1S N4 C3S 121.0(3)
C2S N4 C3S 118.2(3)
O2 C1S N4 125.1(3)
O2 C1S H1S 117.5
N4 C1S H1S 117.5
N4 C2S H2SA 109.5
N4 C2S H2SB 109.5
N4 C2S H2SC 109.5
H2SA C2S H2SB 109.5
H2SA C2S H2SC 109.5
H2SB C2S H2SC 109.5
N4 C3S H3SA 109.5
N4 C3S H3SB 109.5
N4 C3S H3SC 109.5
H3SA C3S H3SB 109.5
H3SA C3S H3SC 109.5
H3SB C3S H3SC 109.5

loop_
_geom_bond_atom_site_label_1
_geom_bond_atom_site_label_2
_geom_bond_distance
Pt1 Cl1 2.3071(8)
Pt1 O1 1.9852(19)
Pt1 N1 1.960(2)
Pt1 N3 1.977(2)
Cl2 C10 1.735(3)
Cl3 C12 1.740(3)
O1 C9 1.312(3)
N1 N2 1.388(3)
N1 C7 1.299(3)
N2 C1 1.375(3)
N2 C6 1.459(3)
N3 C1 1.356(4)
N3 C5 1.366(3)
C1 C2 1.393(4)
C2 H2 0.9300
C2 C3 1.377(4)
C3 H3 0.9300
C3 C4 1.387(4)
C4 H4 0.9300
C4 C5 1.366(4)
C5 H5 0.9300
C6 H6A 0.9600
C6 H6B 0.9600
C6 H6C 0.9600
C7 H7 0.9300
C7 C8 1.432(4)
C8 C9 1.420(4)
C8 C13 1.419(4)
C9 C10 1.418(4)
C10 C11 1.376(4)
C11 H11 0.9300
C11 C12 1.387(4)
C12 C13 1.363(4)
C13 H13 0.9300
O2 C1S 1.220(4)
N4 C1S 1.335(4)
N4 C2S 1.437(4)
N4 C3S 1.448(4)
C1S H1S 0.9300
C2S H2SA 0.9600
C2S H2SB 0.9600
C2S H2SC 0.9600
C3S H3SA 0.9600
C3S H3SB 0.9600
C3S H3SC 0.9600

loop_
_geom_torsion_atom_site_label_1
_geom_torsion_atom_site_label_2
_geom_torsion_atom_site_label_3
_geom_torsion_atom_site_label_4
_geom_torsion
N3 C1 N2 N1 -0.7(3)
C1 N2 N1 Pt1 1.8(3)
C1 N2 N1 C7 179.5(2)
C2 C1 N2 N1 178.6(2)
C2 C1 N2 C6 -8.0(4)
C6 N2 N1 Pt1 -172.03(19)
C6 N2 N1 C7 5.7(4)
C6 N2 C1 N3 172.7(2)
C8 C7 N1 Pt1 -2.2(4)
C8 C7 N1 N2 -179.6(2)
C9 C8 C7 N1 2.2(4)
C13 C8 C7 N1 -179.6(2)
